data_7020081
loop_
_publ_author_name
'Cedillo-Cruz, Alberto'
'Ortega-Alfaro, M Carmen'
'L\'opez-Cort\'es, Jos\'e G'
'Alfredo Toscano, Rub\'en'
'Penieres-Carrillo, J Guillermo'
'Alvarez-Toledano, Cecilio'

_publ_section_title
;
 Synthesis of Fischer type-carbene complexes containing a coordinated
 thioimidate structural motif.
;
_journal_issue 35
_journal_name_full 'Dalton transactions (Cambridge, England : 2003)'
_journal_page_first 10568
_journal_page_last 10575
_journal_paper_doi 10.1039/c2dt31297b
_journal_volume 41
_journal_year 2012
_chemical_formula_moiety 'C19 H18 Cr N2 O4 S'
_chemical_formula_sum 'C19 H18 Cr N2 O4 S'
_chemical_formula_weight 422.41
_chemical_name_systematic
;
?
;
_space_group_IT_number 14
_symmetry_cell_setting monoclinic
_symmetry_space_group_name_Hall '-P 2yn'
_symmetry_space_group_name_H-M 'P 1 21/n 1'
_atom_sites_solution_hydrogens geom
_atom_sites_solution_primary direct
_atom_sites_solution_secondary difmap
_audit_creation_method SHELXL-97
_cell_angle_alpha 90.00
_cell_angle_beta 107.0260(10)
_cell_angle_gamma 90.00
_cell_formula_units_Z 8
_cell_length_a 7.7273(5)
_cell_length_b 40.580(3)
_cell_length_c 12.9049(8)
_cell_measurement_reflns_used 7063
_cell_measurement_temperature 298(2)
_cell_measurement_theta_max 23.64
_cell_measurement_theta_min 2.23
_cell_volume 3869.3(4)
_computing_cell_refinement 'SMART V 5.625 (Bruker, 1999)'
_computing_data_collection 'SMART V 5.625 (Bruker, 1999)'
_computing_data_reduction 'SAINT V 7.34A (Bruker, 2006)'
_computing_molecular_graphics 'SHELXTL V 6.12 (Sheldrick, 2000)'
_computing_publication_material 'SHELXTL V 6.12 (Sheldrick, 2000)'
_computing_structure_refinement 'SHELXTL V 6.12 (Sheldrick, 2000)'
_computing_structure_solution 'SHELXTL V 6.12 (Sheldrick, 2000)'
_diffrn_ambient_temperature 298(2)
_diffrn_detector_area_resol_mean 0.661
_diffrn_measured_fraction_theta_full 0.998
_diffrn_measured_fraction_theta_max 0.998
_diffrn_measurement_device_type 'Bruker Smart Apex CCD diffractometer'
_diffrn_measurement_method \w-scans
_diffrn_radiation_monochromator graphite
_diffrn_radiation_source 'fine-focus sealed tube'
_diffrn_radiation_type MoK\a
_diffrn_radiation_wavelength 0.71073
_diffrn_reflns_av_R_equivalents 0.0634
_diffrn_reflns_av_sigmaI/netI 0.0512
_diffrn_reflns_limit_h_max 9
_diffrn_reflns_limit_h_min -9
_diffrn_reflns_limit_k_max 48
_diffrn_reflns_limit_k_min -48
_diffrn_reflns_limit_l_max 15
_diffrn_reflns_limit_l_min -15
_diffrn_reflns_number 32006
_diffrn_reflns_theta_full 25.37
_diffrn_reflns_theta_max 25.37
_diffrn_reflns_theta_min 1.72
_diffrn_standards_decay_% 0
_exptl_absorpt_coefficient_mu 0.726
_exptl_absorpt_correction_T_max 0.9390
_exptl_absorpt_correction_T_min 0.7781
_exptl_absorpt_correction_type multi-scan
_exptl_absorpt_process_details '(Sheldrick, 2004)'
_exptl_crystal_colour red
_exptl_crystal_density_diffrn 1.450
_exptl_crystal_density_method 'not measured'
_exptl_crystal_description prism
_exptl_crystal_F_000 1744
_exptl_crystal_size_max 0.484
_exptl_crystal_size_mid 0.334
_exptl_crystal_size_min 0.086
_refine_diff_density_max 0.422
_refine_diff_density_min -0.318
_refine_diff_density_rms 0.067
_refine_ls_extinction_method none
_refine_ls_goodness_of_fit_ref 1.039
_refine_ls_hydrogen_treatment noref
_refine_ls_matrix_type full
_refine_ls_number_parameters 508
_refine_ls_number_reflns 7103
_refine_ls_number_restraints 45
_refine_ls_restrained_S_all 1.036
_refine_ls_R_factor_all 0.0906
_refine_ls_R_factor_gt 0.0601
_refine_ls_shift/su_max 0.001
_refine_ls_shift/su_mean 0.000
_refine_ls_structure_factor_coef Fsqd
_refine_ls_weighting_details 'calc w=1/[\s^2^(Fo^2^)+(0.0595P)^2^+1.9599P] where P=(Fo^2^+2Fc^2^)/3'
_refine_ls_weighting_scheme calc
_refine_ls_wR_factor_gt 0.1228
_refine_ls_wR_factor_ref 0.1373
_reflns_number_gt 5069
_reflns_number_total 7103
_reflns_threshold_expression >2sigma(I)
_cod_data_source_file c2dt31297b.txt
_cod_data_source_block Complex_3a
_cod_depositor_comments
;
The following automatic conversions were performed:

'_symmetry_cell_setting' value 'Monoclinic' changed to 'monoclinic'
according to /home/saulius/struct/CIF-dictionaries/cif_core.dic
dictionary named 'cif_core.dic' version 2.4.1 from 2010-06-29.

Automatic conversion script
Id: cif_fix_values 1891 2012-01-12 08:04:46Z andrius 
;
_cod_original_sg_symbol_H-M 'P 21/n'
_cod_database_code 7020081

loop_
_symmetry_equiv_pos_as_xyz
'x, y, z'
'-x+1/2, y+1/2, -z+1/2'
'-x, -y, -z'
'x-1/2, -y-1/2, z-1/2'

loop_
_atom_site_label
_atom_site_type_symbol
_atom_site_fract_x
_atom_site_fract_y
_atom_site_fract_z
_atom_site_U_iso_or_equiv
_atom_site_adp_type
_atom_site_occupancy
_atom_site_symmetry_multiplicity
_atom_site_calc_flag
_atom_site_refinement_flags
_atom_site_disorder_assembly
_atom_site_disorder_group
Cr1 Cr -0.02861(9) 0.580248(14) 0.28121(5) 0.04536(19) Uani 1 1 d . . .
S1 S 0.24940(14) 0.58838(2) 0.41423(8) 0.0481(3) Uani 1 1 d . . .
O1 O -0.0943(6) 0.65313(8) 0.2503(3) 0.1019(13) Uani 1 1 d . . .
O2 O -0.3755(4) 0.57014(7) 0.1062(3) 0.0678(9) Uani 1 1 d . . .
O3 O 0.1529(5) 0.58231(8) 0.1023(3) 0.0752(9) Uani 1 1 d . . .
O4 O -0.2532(4) 0.57289(8) 0.4373(3) 0.0690(9) Uani 1 1 d . . .
N1 N 0.0086(4) 0.50330(7) 0.2790(2) 0.0374(7) Uani 1 1 d . . .
N2 N 0.3520(4) 0.56022(7) 0.6018(2) 0.0488(8) Uani 1 1 d . . .
C1 C -0.0694(6) 0.62523(11) 0.2632(4) 0.0644(12) Uani 1 1 d . . .
C2 C -0.2387(6) 0.57283(9) 0.1746(3) 0.0526(11) Uani 1 1 d . . .
C3 C 0.0889(6) 0.58111(9) 0.1719(3) 0.0516(10) Uani 1 1 d . . .
C4 C -0.1641(6) 0.57667(9) 0.3815(3) 0.0485(10) Uani 1 1 d . . .
C5 C 0.0547(5) 0.53109(8) 0.3331(3) 0.0384(8) Uani 1 1 d . . .
C6 C 0.1636(5) 0.52704(9) 0.4458(3) 0.0411(9) Uani 1 1 d . . .
H6 H 0.1698 0.5069 0.4810 0.049 Uiso 1 1 calc R . .
C7 C 0.2545(5) 0.55340(9) 0.4969(3) 0.0418(9) Uani 1 1 d . . .
C8 C 0.3902(7) 0.59558(10) 0.6215(4) 0.0697(14) Uani 1 1 d . . .
H8A H 0.5149 0.6002 0.6249 0.084 Uiso 1 1 calc R . .
H8B H 0.3717 0.6020 0.6899 0.084 Uiso 1 1 calc R . .
C9 C 0.2638(7) 0.61448(10) 0.5297(3) 0.0664(13) Uani 1 1 d . . .
H9A H 0.3130 0.6359 0.5210 0.080 Uiso 1 1 calc R . .
H9B H 0.1461 0.6173 0.5412 0.080 Uiso 1 1 calc R . .
C10 C -0.1009(6) 0.50141(9) 0.1647(3) 0.0512(10) Uani 1 1 d . . .
H10A H -0.0645 0.5183 0.1221 0.061 Uiso 1 1 calc R . .
H10B H -0.2284 0.5042 0.1581 0.061 Uiso 1 1 calc R . .
C11 C -0.0652(7) 0.46749(10) 0.1276(3) 0.0615(12) Uani 1 1 d . . .
H11A H -0.1723 0.4589 0.0748 0.074 Uiso 1 1 calc R . .
H11B H 0.0332 0.4681 0.0951 0.074 Uiso 1 1 calc R . .
C12 C -0.0158(6) 0.44666(10) 0.2275(3) 0.0606(12) Uani 1 1 d . . .
H12A H 0.0706 0.4298 0.2227 0.073 Uiso 1 1 calc R . .
H12B H -0.1224 0.4360 0.2370 0.073 Uiso 1 1 calc R . .
C13 C 0.0665(5) 0.46965(8) 0.3207(3) 0.0444(9) Uani 1 1 d . . .
H13A H 0.0228 0.4645 0.3821 0.053 Uiso 1 1 calc R . .
H13B H 0.1974 0.4679 0.3432 0.053 Uiso 1 1 calc R . .
C14 C 0.4362(5) 0.53689(10) 0.6825(3) 0.0440(9) Uani 1 1 d . . .
C15 C 0.4606(5) 0.50430(10) 0.6584(3) 0.0479(10) Uani 1 1 d . . .
H15 H 0.4205 0.4971 0.5868 0.058 Uiso 1 1 calc R . .
C16 C 0.5437(5) 0.48231(11) 0.7391(3) 0.0578(11) Uani 1 1 d . . .
H16 H 0.5597 0.4605 0.7214 0.069 Uiso 1 1 calc R . .
C17 C 0.6024(6) 0.49224(13) 0.8445(3) 0.0675(13) Uani 1 1 d . . .
H17 H 0.6559 0.4772 0.8988 0.081 Uiso 1 1 calc R . .
C18 C 0.5823(6) 0.52439(13) 0.8699(3) 0.0702(14) Uani 1 1 d . . .
H18 H 0.6244 0.5313 0.9417 0.084 Uiso 1 1 calc R . .
C19 C 0.5005(6) 0.54663(12) 0.7908(3) 0.0613(12) Uani 1 1 d . . .
H19 H 0.4878 0.5684 0.8094 0.074 Uiso 1 1 calc R . .
Cr2 Cr 0.65812(8) 0.169950(14) 0.68529(5) 0.04234(18) Uani 1 1 d . . .
S21 S 0.33877(14) 0.17193(2) 0.61018(8) 0.0484(3) Uani 1 1 d . . .
O21 O 0.6311(5) 0.12653(8) 0.8673(3) 0.0806(10) Uani 1 1 d . . .
O22 O 1.0590(5) 0.16918(8) 0.7840(3) 0.0728(9) Uani 1 1 d . . .
O23 O 0.6949(6) 0.22574(8) 0.8425(3) 0.0880(11) Uani 1 1 d . . .
O24 O 0.7231(5) 0.11090(8) 0.5580(3) 0.0862(11) Uani 1 1 d . . .
N21 N 0.1742(5) 0.16269(8) 0.4084(3) 0.0550(9) Uani 1 1 d . . .
N22 N 0.7333(4) 0.22261(8) 0.5249(3) 0.0511(8) Uani 1 1 d . A .
C21 C 0.6410(6) 0.14280(10) 0.7969(3) 0.0516(10) Uani 1 1 d . . .
C22 C 0.9031(6) 0.17003(10) 0.7426(3) 0.0509(10) Uani 1 1 d . . .
C23 C 0.6681(6) 0.20567(10) 0.7774(3) 0.0537(11) Uani 1 1 d . . .
C24 C 0.6880(6) 0.13317(10) 0.6020(3) 0.0524(10) Uani 1 1 d . . .
C25 C 0.6221(5) 0.19998(9) 0.5424(3) 0.0442(9) Uani 1 1 d . . .
C26 C 0.4645(5) 0.19342(10) 0.4523(3) 0.0516(10) Uani 1 1 d . . .
H26 H 0.4583 0.2003 0.3826 0.062 Uiso 1 1 calc R . .
C27 C 0.3268(5) 0.17704(9) 0.4725(3) 0.0451(9) Uani 1 1 d . . .
C28 C 0.0692(6) 0.14404(11) 0.4673(3) 0.0644(12) Uani 1 1 d . . .
H28A H 0.0174 0.1244 0.4273 0.077 Uiso 1 1 calc R . .
H28B H -0.0281 0.1575 0.4780 0.077 Uiso 1 1 calc R . .
C29 C 0.2022(6) 0.13495(10) 0.5752(3) 0.0608(12) Uani 1 1 d . . .
H29A H 0.2753 0.1161 0.5682 0.073 Uiso 1 1 calc R . .
H29B H 0.1404 0.1301 0.6289 0.073 Uiso 1 1 calc R . .
C30 C 0.9026(6) 0.23334(11) 0.6045(4) 0.0691(13) Uani 1 1 d D . .
H30A H 0.9800 0.2146 0.6322 0.083 Uiso 0.72(2) 1 calc PR A 1
H30B H 0.8771 0.2445 0.6649 0.083 Uiso 0.72(2) 1 calc PR A 1
H30C H 0.8849 0.2359 0.6747 0.083 Uiso 0.28(2) 1 d PR A 2
H30D H 0.9996 0.2181 0.6093 0.083 Uiso 0.28(2) 1 d PR A 2
C31 C 0.9936(14) 0.2567(4) 0.5443(11) 0.097(4) Uani 0.72(2) 1 d PDU A 1
H31A H 1.0667 0.2731 0.5926 0.117 Uiso 0.72(2) 1 calc PR A 1
H31B H 1.0680 0.2449 0.5078 0.117 Uiso 0.72(2) 1 calc PR A 1
C32 C 0.8295(14) 0.2722(3) 0.4640(12) 0.097(4) Uani 0.72(2) 1 d PDU A 1
H32A H 0.8619 0.2823 0.4041 0.116 Uiso 0.72(2) 1 calc PR A 1
H32B H 0.7748 0.2888 0.4987 0.116 Uiso 0.72(2) 1 calc PR A 1
C31B C 0.935(5) 0.2674(5) 0.5641(18) 0.097(5) Uani 0.28(2) 1 d PDU A 2
H31C H 0.8649 0.2840 0.5882 0.117 Uiso 0.28(2) 1 calc PR A 2
H31D H 1.0618 0.2733 0.5891 0.117 Uiso 0.28(2) 1 calc PR A 2
C32B C 0.870(3) 0.2638(8) 0.4413(18) 0.097(5) Uani 0.28(2) 1 d PDU A 2
H32C H 0.8424 0.2850 0.4058 0.116 Uiso 0.28(2) 1 calc PR A 2
H32D H 0.9599 0.2526 0.4146 0.116 Uiso 0.28(2) 1 calc PR A 2
C33 C 0.7017(7) 0.24300(12) 0.4254(4) 0.0776(15) Uani 1 1 d D . .
H33A H 0.5768 0.2502 0.3993 0.093 Uiso 0.72(2) 1 calc PR A 1
H33B H 0.7323 0.2309 0.3682 0.093 Uiso 0.72(2) 1 calc PR A 1
H33C H 0.6849 0.2289 0.3635 0.093 Uiso 0.28(2) 1 d PR A 2
H33D H 0.5958 0.2565 0.4149 0.093 Uiso 0.28(2) 1 d PR A 2
C34 C 0.0971(5) 0.16952(10) 0.2961(3) 0.0484(10) Uani 1 1 d . . .
C35 C 0.0853(7) 0.20134(11) 0.2582(4) 0.0721(14) Uani 1 1 d . . .
H35 H 0.1327 0.2185 0.3059 0.086 Uiso 1 1 calc R . .
C36 C 0.0039(7) 0.20808(13) 0.1501(4) 0.0812(16) Uani 1 1 d . . .
H36 H -0.0023 0.2297 0.1249 0.097 Uiso 1 1 calc R . .
C37 C -0.0674(7) 0.18311(13) 0.0803(4) 0.0741(14) Uani 1 1 d . . .
H37 H -0.1223 0.1876 0.0073 0.089 Uiso 1 1 calc R . .
C38 C -0.0582(6) 0.15155(13) 0.1172(4) 0.0673(13) Uani 1 1 d . . .
H38 H -0.1085 0.1346 0.0693 0.081 Uiso 1 1 calc R . .
C39 C 0.0242(6) 0.14444(11) 0.2241(3) 0.0580(11) Uani 1 1 d . . .
H39 H 0.0310 0.1227 0.2482 0.070 Uiso 1 1 calc R . .

loop_
_atom_site_aniso_label
_atom_site_aniso_U_11
_atom_site_aniso_U_22
_atom_site_aniso_U_33
_atom_site_aniso_U_23
_atom_site_aniso_U_13
_atom_site_aniso_U_12
Cr1 0.0559(4) 0.0359(3) 0.0452(4) 0.0042(3) 0.0162(3) 0.0062(3)
S1 0.0597(7) 0.0379(5) 0.0481(6) -0.0020(4) 0.0181(5) -0.0062(5)
O1 0.133(3) 0.044(2) 0.149(4) 0.022(2) 0.073(3) 0.020(2)
O2 0.063(2) 0.063(2) 0.068(2) 0.0137(16) 0.0032(17) 0.0144(16)
O3 0.094(3) 0.081(2) 0.061(2) 0.0054(17) 0.0385(19) 0.0062(19)
O4 0.076(2) 0.072(2) 0.068(2) -0.0004(16) 0.0359(18) 0.0045(17)
N1 0.0393(17) 0.0359(17) 0.0345(16) 0.0006(13) 0.0069(13) 0.0014(13)
N2 0.057(2) 0.0413(19) 0.0440(19) -0.0111(15) 0.0082(16) -0.0072(16)
C1 0.077(3) 0.050(3) 0.073(3) 0.007(2) 0.034(3) 0.004(2)
C2 0.068(3) 0.041(2) 0.052(3) 0.0136(19) 0.022(2) 0.015(2)
C3 0.062(3) 0.042(2) 0.049(3) 0.0029(19) 0.014(2) 0.007(2)
C4 0.056(3) 0.036(2) 0.051(2) -0.0009(18) 0.013(2) 0.0072(19)
C5 0.042(2) 0.035(2) 0.039(2) 0.0003(16) 0.0131(17) 0.0024(16)
C6 0.051(2) 0.034(2) 0.037(2) 0.0001(16) 0.0100(18) 0.0007(17)
C7 0.046(2) 0.040(2) 0.040(2) -0.0003(17) 0.0144(18) 0.0013(17)
C8 0.102(4) 0.047(3) 0.055(3) -0.012(2) 0.015(3) -0.018(3)
C9 0.102(4) 0.038(2) 0.061(3) -0.009(2) 0.028(3) -0.009(2)
C10 0.063(3) 0.043(2) 0.039(2) -0.0009(17) 0.0014(19) 0.003(2)
C11 0.076(3) 0.052(3) 0.049(3) -0.012(2) 0.007(2) 0.006(2)
C12 0.071(3) 0.043(2) 0.057(3) -0.010(2) 0.004(2) 0.004(2)
C13 0.049(2) 0.034(2) 0.046(2) 0.0018(17) 0.0081(18) 0.0019(17)
C14 0.038(2) 0.050(2) 0.043(2) -0.0084(18) 0.0108(17) -0.0059(18)
C15 0.048(2) 0.054(3) 0.037(2) -0.0048(18) 0.0038(18) -0.0005(19)
C16 0.050(3) 0.061(3) 0.055(3) -0.001(2) 0.003(2) 0.003(2)
C17 0.062(3) 0.084(4) 0.046(3) 0.006(2) -0.002(2) 0.007(3)
C18 0.069(3) 0.092(4) 0.038(3) -0.013(2) -0.003(2) 0.003(3)
C19 0.060(3) 0.068(3) 0.046(3) -0.018(2) 0.001(2) -0.001(2)
Cr2 0.0526(4) 0.0369(3) 0.0366(3) 0.0019(3) 0.0117(3) 0.0026(3)
S21 0.0532(6) 0.0498(6) 0.0434(6) 0.0020(5) 0.0163(5) 0.0019(5)
O21 0.113(3) 0.073(2) 0.054(2) 0.0194(17) 0.0207(19) -0.008(2)
O22 0.061(2) 0.072(2) 0.076(2) 0.0145(17) 0.0040(17) 0.0028(17)
O23 0.139(3) 0.050(2) 0.071(2) -0.0131(17) 0.025(2) 0.012(2)
O24 0.102(3) 0.069(2) 0.090(3) -0.026(2) 0.030(2) 0.012(2)
N21 0.061(2) 0.054(2) 0.045(2) 0.0040(16) 0.0083(17) -0.0140(18)
N22 0.045(2) 0.051(2) 0.055(2) 0.0137(16) 0.0118(16) -0.0013(16)
C21 0.063(3) 0.045(2) 0.042(2) -0.0020(19) 0.007(2) -0.003(2)
C22 0.063(3) 0.043(2) 0.046(2) 0.0052(18) 0.016(2) 0.001(2)
C23 0.075(3) 0.039(2) 0.048(2) 0.006(2) 0.019(2) 0.008(2)
C24 0.054(3) 0.050(3) 0.051(3) 0.002(2) 0.012(2) 0.001(2)
C25 0.046(2) 0.043(2) 0.043(2) 0.0026(17) 0.0128(18) 0.0004(18)
C26 0.058(3) 0.057(3) 0.038(2) 0.0096(19) 0.0120(19) -0.006(2)
C27 0.051(2) 0.040(2) 0.042(2) 0.0021(17) 0.0105(19) -0.0024(18)
C28 0.068(3) 0.064(3) 0.060(3) 0.004(2) 0.017(2) -0.019(2)
C29 0.073(3) 0.057(3) 0.055(3) 0.009(2) 0.024(2) -0.010(2)
C30 0.050(3) 0.071(3) 0.080(3) 0.019(3) 0.008(2) -0.012(2)
C31 0.059(5) 0.102(6) 0.126(6) 0.053(5) 0.019(4) -0.019(5)
C32 0.062(5) 0.102(6) 0.127(6) 0.058(5) 0.028(4) -0.012(5)
C31B 0.059(7) 0.100(8) 0.129(7) 0.048(7) 0.022(6) -0.017(7)
C32B 0.061(7) 0.103(8) 0.127(7) 0.057(7) 0.027(6) -0.015(7)
C33 0.065(3) 0.089(4) 0.079(3) 0.042(3) 0.020(3) -0.002(3)
C34 0.048(2) 0.047(2) 0.046(2) 0.0019(19) 0.0065(18) -0.0055(19)
C35 0.093(4) 0.048(3) 0.061(3) 0.000(2) 0.000(3) -0.010(3)
C36 0.101(4) 0.060(3) 0.068(3) 0.019(3) 0.002(3) -0.003(3)
C37 0.076(3) 0.084(4) 0.048(3) 0.009(3) -0.004(2) -0.002(3)
C38 0.071(3) 0.074(3) 0.049(3) -0.012(2) 0.004(2) -0.010(3)
C39 0.061(3) 0.050(3) 0.058(3) -0.006(2) 0.010(2) -0.004(2)

loop_
_atom_type_symbol
_atom_type_description
_atom_type_scat_dispersion_real
_atom_type_scat_dispersion_imag
_atom_type_scat_source
C C 0.0033 0.0016 'International Tables Vol C Tables 4.2.6.8 and 6.1.1.4'
H H 0.0000 0.0000 'International Tables Vol C Tables 4.2.6.8 and 6.1.1.4'
N N 0.0061 0.0033 'International Tables Vol C Tables 4.2.6.8 and 6.1.1.4'
O O 0.0106 0.0060 'International Tables Vol C Tables 4.2.6.8 and 6.1.1.4'
S S 0.1246 0.1234 'International Tables Vol C Tables 4.2.6.8 and 6.1.1.4'
Cr Cr 0.3209 0.6236 'International Tables Vol C Tables 4.2.6.8 and 6.1.1.4'

loop_
_geom_angle_atom_site_label_1
_geom_angle_atom_site_label_2
_geom_angle_atom_site_label_3
_geom_angle
C2 Cr1 C1 89.25(19)
C2 Cr1 C3 87.46(18)
C1 Cr1 C3 89.39(18)
C2 Cr1 C4 87.41(18)
C1 Cr1 C4 93.06(18)
C3 Cr1 C4 174.28(18)
C2 Cr1 C5 101.66(15)
C1 Cr1 C5 168.44(18)
C3 Cr1 C5 94.83(15)
C4 Cr1 C5 83.74(15)
C2 Cr1 S1 177.37(14)
C1 Cr1 S1 92.22(16)
C3 Cr1 S1 90.38(13)
C4 Cr1 S1 94.68(13)
C5 Cr1 S1 77.03(10)
C7 S1 C9 89.31(18)
C7 S1 Cr1 100.50(13)
C9 S1 Cr1 120.53(18)
C5 N1 C10 124.1(3)
C5 N1 C13 126.0(3)
C10 N1 C13 109.8(3)
C7 N2 C14 126.3(3)
C7 N2 C8 113.0(3)
C14 N2 C8 119.9(3)
O1 C1 Cr1 178.8(4)
O2 C2 Cr1 175.8(3)
O3 C3 Cr1 176.7(4)
O4 C4 Cr1 175.2(4)
N1 C5 C6 114.7(3)
N1 C5 Cr1 128.4(3)
C6 C5 Cr1 116.6(2)
C7 C6 C5 117.7(3)
C6 C7 N2 134.7(3)
C6 C7 S1 115.3(3)
N2 C7 S1 110.0(3)
N2 C8 C9 108.0(3)
C8 C9 S1 102.7(3)
N1 C10 C11 105.1(3)
C12 C11 C10 105.5(3)
C11 C12 C13 106.2(3)
N1 C13 C12 105.5(3)
C15 C14 C19 117.6(4)
C15 C14 N2 122.4(3)
C19 C14 N2 119.9(4)
C16 C15 C14 120.8(4)
C17 C16 C15 120.5(4)
C16 C17 C18 119.6(4)
C17 C18 C19 120.7(4)
C18 C19 C14 120.7(4)
C22 Cr2 C21 89.29(18)
C22 Cr2 C23 84.00(19)
C21 Cr2 C23 88.04(17)
C22 Cr2 C24 86.95(18)
C21 Cr2 C24 91.20(18)
C23 Cr2 C24 170.93(19)
C22 Cr2 C25 101.81(16)
C21 Cr2 C25 168.82(17)
C23 Cr2 C25 94.39(16)
C24 Cr2 C25 88.09(16)
C22 Cr2 S21 177.96(13)
C21 Cr2 S21 92.02(13)
C23 Cr2 S21 94.48(14)
C24 Cr2 S21 94.58(13)
C25 Cr2 S21 76.92(11)
C27 S21 C29 89.53(18)
C27 S21 Cr2 99.03(14)
C29 S21 Cr2 122.21(16)
C27 N21 C34 124.5(3)
C27 N21 C28 114.6(3)
C34 N21 C28 119.7(3)
C25 N22 C30 125.1(3)
C25 N22 C33 125.8(3)
C30 N22 C33 109.0(3)
O21 C21 Cr2 178.6(4)
O22 C22 Cr2 176.4(4)
O23 C23 Cr2 170.9(4)
O24 C24 Cr2 173.3(4)
N22 C25 C26 115.4(3)
N22 C25 Cr2 127.7(3)
C26 C25 Cr2 116.9(3)
C27 C26 C25 117.7(3)
C26 C27 N21 133.6(4)
C26 C27 S21 116.3(3)
N21 C27 S21 110.1(3)
N21 C28 C29 105.7(3)
C28 C29 S21 102.5(3)
N22 C30 C31 106.0(5)
N22 C30 C31B 103.2(11)
C32 C31 C30 100.9(9)
C31 C32 C33 103.3(9)
C32B C31B C30 103.5(18)
C33 C32B C31B 101.5(16)
N22 C33 C32B 106.0(11)
N22 C33 C32 102.9(6)
C35 C34 C39 118.8(4)
C35 C34 N21 120.6(4)
C39 C34 N21 120.5(4)
C34 C35 C36 120.6(4)
C37 C36 C35 119.9(4)
C36 C37 C38 120.0(4)
C37 C38 C39 120.8(4)
C38 C39 C34 120.0(4)

loop_
_geom_bond_atom_site_label_1
_geom_bond_atom_site_label_2
_geom_bond_distance
Cr1 C2 1.820(5)
Cr1 C1 1.855(5)
Cr1 C3 1.888(5)
Cr1 C4 1.894(5)
Cr1 C5 2.142(3)
Cr1 S1 2.3476(12)
S1 C7 1.769(4)
S1 C9 1.805(4)
O1 C1 1.153(5)
O2 C2 1.167(5)
O3 C3 1.146(5)
O4 C4 1.143(5)
N1 C5 1.319(4)
N1 C10 1.472(4)
N1 C13 1.487(4)
N2 C7 1.371(5)
N2 C14 1.417(5)
N2 C8 1.472(5)
C5 C6 1.461(5)
C6 C7 1.342(5)
C8 C9 1.506(6)
C10 C11 1.509(5)
C11 C12 1.494(6)
C12 C13 1.508(5)
C14 C15 1.384(5)
C14 C19 1.396(5)
C15 C16 1.379(5)
C16 C17 1.363(6)
C17 C18 1.365(6)
C18 C19 1.371(6)
Cr2 C22 1.819(5)
Cr2 C21 1.848(4)
Cr2 C23 1.861(4)
Cr2 C24 1.893(4)
Cr2 C25 2.159(4)
Cr2 S21 2.3738(12)
S21 C27 1.763(4)
S21 C29 1.814(4)
O21 C21 1.144(4)
O22 C22 1.167(5)
O23 C23 1.145(5)
O24 C24 1.142(5)
N21 C27 1.358(5)
N21 C34 1.424(5)
N21 C28 1.473(5)
N22 C25 1.322(5)
N22 C30 1.473(5)
N22 C33 1.486(5)
C25 C26 1.441(5)
C26 C27 1.343(5)
C28 C29 1.515(6)
C30 C31 1.523(8)
C30 C31B 1.523(14)
C31 C32 1.520(13)
C32 C33 1.530(9)
C31B C32B 1.52(2)
C32B C33 1.515(15)
C34 C35 1.374(6)
C34 C39 1.382(5)
C35 C36 1.380(6)
C36 C37 1.361(6)
C37 C38 1.361(6)
C38 C39 1.370(6)
